data_4104420
loop_
_publ_author_name
'Soo Bong Han'
'In Su Kim'
'Hoon Han'
'Michael J. Krische'

_publ_section_title
;
 Enantioselective Carbonyl Reverse Prenylation from the Alcohol or
 Aldehyde Oxidation Level Employing 1,1-Dimethylallene as the Prenyl Donor
;
_journal_name_full 'Journal of the American Chemical Society'
_journal_page_first 6916
_journal_page_last 6917
_journal_paper_doi 10.1021/ja902437k
_journal_volume 131
_journal_year 2009
_chemical_formula_moiety 'C38 H28 O4 P2, C7 H3 N O4, C3 H5,  C4 H10 O, Ir'
_chemical_formula_sum 'C52 H46 Ir N O9 P2'
_chemical_formula_weight 1083.04
_chemical_name_systematic
;
 ?
;
_space_group_IT_number 18
_symmetry_cell_setting orthorhombic
_symmetry_space_group_name_Hall 'P 2 2ab'
_symmetry_space_group_name_H-M 'P 21 21 2'
_atom_sites_solution_hydrogens geom
_atom_sites_solution_primary direct
_atom_sites_solution_secondary difmap
_audit_creation_method SHELXL-97
_cell_angle_alpha 90.00
_cell_angle_beta 90.00
_cell_angle_gamma 90.00
_cell_formula_units_Z 8
_cell_length_a 22.8055(12)
_cell_length_b 23.0389(12)
_cell_length_c 17.2256(9)
_cell_measurement_reflns_used 10337
_cell_measurement_temperature 153(2)
_cell_measurement_theta_max 27.5
_cell_measurement_theta_min 2.0
_cell_volume 9050.6(8)
_computing_cell_refinement 'Collect software, Nonius B.V. 1998'
_computing_data_collection 'Collect software, Nonius B.V. 1998'
_computing_data_reduction
;
DENZO and Scalepack (Otwinoski and Minor, 1997)
;
_computing_molecular_graphics 'XP SHELXTL/PC, Siemens Analytical'
_computing_structure_refinement 'XL SHELXTL/PC, Siemens Analytical'
_computing_structure_solution
;

SIR97 - Altomare A., Burla M.C., Camalli M., Cascarano G.L., Giacovazzo C., 
Guagliardi A., Moliterni A.G.G., Polidori G.,Spagna R.
;
_diffrn_ambient_temperature 153(2)
_diffrn_measured_fraction_theta_full 0.995
_diffrn_measured_fraction_theta_max 0.995
_diffrn_measurement_device_type 'Nonius Kappa CCD'
_diffrn_measurement_method \w-scans
_diffrn_radiation_monochromator graphite
_diffrn_radiation_source 'fine-focus sealed tube'
_diffrn_radiation_type MoK\a
_diffrn_radiation_wavelength 0.71073
_diffrn_reflns_av_R_equivalents 0.1117
_diffrn_reflns_av_sigmaI/netI 0.1070
_diffrn_reflns_limit_h_max 27
_diffrn_reflns_limit_h_min -26
_diffrn_reflns_limit_k_max 27
_diffrn_reflns_limit_k_min -27
_diffrn_reflns_limit_l_max 20
_diffrn_reflns_limit_l_min -16
_diffrn_reflns_number 56129
_diffrn_reflns_theta_full 25.00
_diffrn_reflns_theta_max 25.00
_diffrn_reflns_theta_min 2.36
_exptl_absorpt_coefficient_mu 3.081
_exptl_absorpt_correction_T_max 0.940
_exptl_absorpt_correction_T_min 0.560
_exptl_absorpt_correction_type analytical
_exptl_absorpt_process_details
;
(see. N.W. Alcock (1970). Cryst. Computing, p271)
;
_exptl_crystal_colour colorless
_exptl_crystal_density_diffrn 1.590
_exptl_crystal_density_method 'not measured'
_exptl_crystal_description plates
_exptl_crystal_F_000 4352
_exptl_crystal_size_max 0.30
_exptl_crystal_size_mid 0.25
_exptl_crystal_size_min 0.02
_refine_diff_density_max 3.234
_refine_diff_density_min -2.797
_refine_diff_density_rms 0.212
_refine_ls_abs_structure_details 'Flack H D (1983), Acta Cryst. A39, 876-881'
_refine_ls_abs_structure_Flack 0.033(9)
_refine_ls_extinction_method none
_refine_ls_goodness_of_fit_ref 1.769
_refine_ls_hydrogen_treatment constr
_refine_ls_matrix_type fullcycle
_refine_ls_number_parameters 1082
_refine_ls_number_reflns 15676
_refine_ls_number_restraints 720
_refine_ls_restrained_S_all 1.758
_refine_ls_R_factor_all 0.1042
_refine_ls_R_factor_gt 0.0809
_refine_ls_shift/su_max 0.012
_refine_ls_shift/su_mean 0.000
_refine_ls_structure_factor_coef Fsqd
_refine_ls_weighting_details 'calc w=1/[\s^2^(Fo^2^)+(0.0250P)^2^+4.7500P] where P=(Fo^2^+2Fc^2^)/3'
_refine_ls_weighting_scheme calc
_refine_ls_wR_factor_gt 0.1462
_refine_ls_wR_factor_ref 0.1495
_reflns_number_gt 12455
_reflns_number_total 15676
_reflns_threshold_expression >2sigma(I)
_cod_data_source_file ja902437k_si_002.cif
_cod_data_source_block hhsese1
_cod_database_code 4104420

loop_
_symmetry_equiv_pos_as_xyz
'x, y, z'
'-x, -y, z'
'-x+1/2, y+1/2, -z'
'x+1/2, -y+1/2, -z'

loop_
_atom_site_label
_atom_site_type_symbol
_atom_site_fract_x
_atom_site_fract_y
_atom_site_fract_z
_atom_site_U_iso_or_equiv
_atom_site_adp_type
_atom_site_occupancy
_atom_site_symmetry_multiplicity
_atom_site_calc_flag
_atom_site_refinement_flags
Ir1 Ir 0.466609(19) 0.18349(3) 0.14993(3) 0.02147(15) Uani 1 1 d U
P1 P 0.44773(13) 0.26644(18) 0.07269(18) 0.0229(10) Uani 1 1 d U
P2 P 0.55743(13) 0.17043(18) 0.10016(19) 0.0229(10) Uani 1 1 d U
O1 O 0.6482(3) 0.3080(5) -0.0706(5) 0.033(2) Uani 1 1 d U
O2 O 0.6061(3) 0.3172(5) -0.1921(5) 0.037(3) Uani 1 1 d U
O3 O 0.6212(4) 0.3884(5) 0.0632(6) 0.045(3) Uani 1 1 d U
O4 O 0.6772(4) 0.3910(5) 0.1726(5) 0.043(3) Uani 1 1 d U
C1 C 0.4960(5) 0.2849(7) -0.0096(8) 0.033(4) Uani 1 1 d U
C2 C 0.5569(5) 0.2886(6) -0.0022(8) 0.024(3) Uani 1 1 d U
C3 C 0.5866(6) 0.3013(7) -0.0662(8) 0.031(4) Uani 1 1 d U
C4 C 0.6588(5) 0.3153(7) -0.1515(7) 0.032(3) Uani 1 1 d U
H4A H 0.6808 0.3518 -0.1602 0.038 Uiso 1 1 calc R
H4B H 0.6829 0.2827 -0.1709 0.038 Uiso 1 1 calc R
C5 C 0.5641(5) 0.3087(7) -0.1388(7) 0.028(3) Uani 1 1 d U
C6 C 0.5028(6) 0.3042(6) -0.1497(9) 0.031(4) Uani 1 1 d U
H6 H 0.4844 0.3094 -0.1987 0.038 Uiso 1 1 calc R
C7 C 0.4724(6) 0.2918(6) -0.0835(7) 0.026(3) Uani 1 1 d U
H7 H 0.4312 0.2874 -0.0884 0.032 Uiso 1 1 calc R
C8 C 0.5995(5) 0.2365(7) 0.1212(7) 0.025(4) Uani 1 1 d U
C9 C 0.5899(5) 0.2867(6) 0.0747(7) 0.015(3) Uani 1 1 d U
C10 C 0.6212(6) 0.3361(7) 0.0988(8) 0.030(4) Uani 1 1 d U
C11 C 0.6625(7) 0.4228(8) 0.1014(9) 0.047(4) Uani 1 1 d U
H11A H 0.6458 0.4613 0.1140 0.056 Uiso 1 1 calc R
H11B H 0.6978 0.4283 0.0688 0.056 Uiso 1 1 calc R
C12 C 0.6571(5) 0.3354(6) 0.1623(7) 0.018(3) Uani 1 1 d U
C13 C 0.6666(6) 0.2896(7) 0.2096(8) 0.037(4) Uani 1 1 d U
H13 H 0.6911 0.2908 0.2542 0.044 Uiso 1 1 calc R
C14 C 0.6354(5) 0.2389(7) 0.1844(7) 0.022(3) Uani 1 1 d U
H14 H 0.6400 0.2045 0.2141 0.027 Uiso 1 1 calc R
C15 C 0.3736(5) 0.2690(7) 0.0293(7) 0.022(3) Uani 1 1 d U
C16 C 0.3549(5) 0.2195(6) -0.0095(7) 0.024(3) Uani 1 1 d U
H16 H 0.3805 0.1874 -0.0170 0.029 Uiso 1 1 calc R
C17 C 0.2967(5) 0.2184(7) -0.0372(7) 0.023(3) Uani 1 1 d U
H17 H 0.2826 0.1846 -0.0625 0.028 Uiso 1 1 calc R
C18 C 0.2615(5) 0.2636(6) -0.0288(7) 0.023(3) Uani 1 1 d U
H18 H 0.2219 0.2607 -0.0455 0.028 Uiso 1 1 calc R
C19 C 0.2807(5) 0.3140(8) 0.0031(9) 0.042(4) Uani 1 1 d U
H19 H 0.2570 0.3479 0.0035 0.050 Uiso 1 1 calc R
C20 C 0.3384(5) 0.3136(7) 0.0362(7) 0.027(3) Uani 1 1 d U
H20 H 0.3514 0.3467 0.0640 0.033 Uiso 1 1 calc R
C21 C 0.4480(5) 0.3314(6) 0.1302(7) 0.027(4) Uani 1 1 d U
C22 C 0.4125(6) 0.3371(7) 0.1958(8) 0.031(4) Uani 1 1 d U
H22 H 0.3879 0.3055 0.2101 0.038 Uiso 1 1 calc R
C23 C 0.4117(6) 0.3834(7) 0.2378(9) 0.038(4) Uani 1 1 d U
H23 H 0.3841 0.3856 0.2789 0.045 Uiso 1 1 calc R
C24 C 0.4478(8) 0.4284(10) 0.2266(11) 0.076(6) Uani 1 1 d U
H24 H 0.4463 0.4615 0.2595 0.091 Uiso 1 1 calc R
C25 C 0.4885(6) 0.4253(8) 0.1640(10) 0.052(5) Uani 1 1 d U
H25 H 0.5188 0.4533 0.1589 0.062 Uiso 1 1 calc R
C26 C 0.4827(6) 0.3788(8) 0.1086(9) 0.048(5) Uani 1 1 d U
H26 H 0.5016 0.3803 0.0595 0.058 Uiso 1 1 calc R
C27 C 0.6005(5) 0.1099(6) 0.1405(7) 0.022(3) Uani 1 1 d U
C28 C 0.6604(5) 0.1085(7) 0.1486(8) 0.031(3) Uani 1 1 d U
H28 H 0.6823 0.1405 0.1294 0.037 Uiso 1 1 calc R
C29 C 0.6907(6) 0.0637(7) 0.1828(8) 0.029(4) Uani 1 1 d U
H29 H 0.7323 0.0647 0.1861 0.035 Uiso 1 1 calc R
C30 C 0.6595(7) 0.0168(8) 0.2124(8) 0.043(4) Uani 1 1 d U
H30 H 0.6788 -0.0137 0.2393 0.051 Uiso 1 1 calc R
C31 C 0.5974(6) 0.0159(8) 0.2013(8) 0.042(4) Uani 1 1 d U
H31 H 0.5753 -0.0162 0.2199 0.051 Uiso 1 1 calc R
C32 C 0.5693(5) 0.0603(6) 0.1644(6) 0.017(3) Uani 1 1 d U
H32 H 0.5284 0.0576 0.1547 0.021 Uiso 1 1 calc R
C33 C 0.5681(4) 0.1621(6) -0.0054(7) 0.022(3) Uani 1 1 d U
C34 C 0.5226(6) 0.1613(6) -0.0573(8) 0.030(4) Uani 1 1 d U
H34 H 0.4831 0.1646 -0.0402 0.036 Uiso 1 1 calc R
C35 C 0.5362(6) 0.1553(6) -0.1378(7) 0.033(4) Uani 1 1 d U
H35 H 0.5052 0.1500 -0.1739 0.040 Uiso 1 1 calc R
C36 C 0.5927(6) 0.1568(6) -0.1643(8) 0.031(4) Uani 1 1 d U
H36 H 0.6007 0.1567 -0.2184 0.038 Uiso 1 1 calc R
C37 C 0.6380(7) 0.1586(7) -0.1111(9) 0.045(5) Uani 1 1 d U
H37 H 0.6776 0.1595 -0.1278 0.054 Uiso 1 1 calc R
C38 C 0.6245(6) 0.1590(6) -0.0347(8) 0.029(4) Uani 1 1 d U
H38 H 0.6560 0.1571 0.0013 0.035 Uiso 1 1 calc R
C1A C 0.4908(5) 0.2363(7) 0.2548(6) 0.023(3) Uani 1 1 d U
H1AA H 0.4499 0.2435 0.2459 0.028 Uiso 1 1 d R
H1AB H 0.5180 0.2681 0.2563 0.028 Uiso 1 1 d R
C2A C 0.5100(5) 0.1807(6) 0.2639(6) 0.013(3) Uani 1 1 d U
H2AA H 0.5510 0.1736 0.2727 0.016 Uiso 1 1 d R
C3A C 0.4721(6) 0.1355(6) 0.2620(6) 0.018(3) Uani 1 1 d U
H3AA H 0.4311 0.1425 0.2532 0.022 Uiso 1 1 d R
H3AB H 0.4860 0.0966 0.2694 0.022 Uiso 1 1 d R
O1B O 0.3803(3) 0.1975(4) 0.1902(4) 0.026(2) Uani 1 1 d U
O2B O 0.2882(3) 0.1639(5) 0.1785(5) 0.037(3) Uani 1 1 d U
O3B O 0.3287(5) -0.0399(6) -0.0625(8) 0.076(4) Uani 1 1 d U
O4B O 0.2541(5) -0.0033(5) 0.0080(8) 0.055(3) Uani 1 1 d U
N1B N 0.3051(6) -0.0049(6) -0.0128(8) 0.049(4) Uani 1 1 d U
C1B C 0.4253(5) 0.1185(6) 0.0871(7) 0.023(3) Uani 1 1 d U
C2B C 0.3626(6) 0.1177(7) 0.1069(7) 0.025(3) Uani 1 1 d U
C3B C 0.3263(6) 0.0784(7) 0.0750(8) 0.030(4) Uani 1 1 d U
H3B H 0.2856 0.0808 0.0861 0.037 Uiso 1 1 calc R
C4B C 0.3457(7) 0.0354(8) 0.0273(9) 0.050(5) Uani 1 1 d U
C5B C 0.4073(5) 0.0317(7) 0.0088(8) 0.031(4) Uani 1 1 d U
H5B H 0.4223 0.0026 -0.0249 0.037 Uiso 1 1 calc R
C6B C 0.4433(5) 0.0730(6) 0.0430(6) 0.018(3) Uani 1 1 d U
H6B H 0.4843 0.0690 0.0348 0.021 Uiso 1 1 calc R
C7B C 0.3410(5) 0.1628(6) 0.1580(8) 0.026(3) Uani 1 1 d U
Ir2 Ir 0.33019(2) 0.24724(3) 0.50463(3) 0.02454(15) Uani 1 1 d U
P1C P 0.24489(13) 0.22193(19) 0.44408(18) 0.0250(10) Uani 1 1 d U
P2C P 0.29709(14) 0.33933(18) 0.5428(2) 0.0234(10) Uani 1 1 d U
O1C O 0.2139(4) 0.4300(5) 0.3221(6) 0.044(3) Uani 1 1 d U
O2C O 0.2521(4) 0.4047(5) 0.2028(5) 0.037(3) Uani 1 1 d U
O3C O 0.0964(4) 0.3561(5) 0.3908(5) 0.037(3) Uani 1 1 d U
O4C O 0.0430(5) 0.3820(5) 0.4996(7) 0.065(3) Uani 1 1 d U
C1C C 0.2362(5) 0.2755(6) 0.3646(6) 0.018(3) Uani 1 1 d U
C2C C 0.2196(5) 0.3319(7) 0.3814(7) 0.023(4) Uani 1 1 d U
C3C C 0.2267(5) 0.3703(7) 0.3226(7) 0.022(3) Uani 1 1 d U
C4C C 0.2272(8) 0.4483(9) 0.2447(11) 0.068(6) Uani 1 1 d U
H4C1 H 0.1907 0.4611 0.2187 0.082 Uiso 1 1 calc R
H4C2 H 0.2543 0.4818 0.2466 0.082 Uiso 1 1 calc R
C5C C 0.2487(6) 0.3580(7) 0.2496(9) 0.032(4) Uani 1 1 d U
C6C C 0.2668(6) 0.3029(7) 0.2290(9) 0.037(4) Uani 1 1 d U
H6C H 0.2832 0.2941 0.1797 0.045 Uiso 1 1 calc R
C7C C 0.2582(5) 0.2581(8) 0.2919(7) 0.030(3) Uani 1 1 d U
H7C H 0.2675 0.2185 0.2825 0.036 Uiso 1 1 calc R
C8C C 0.2192(5) 0.3592(7) 0.5316(7) 0.027(4) Uani 1 1 d U
C9C C 0.1926(5) 0.3494(6) 0.4577(7) 0.020(3) Uani 1 1 d U
C10C C 0.1322(6) 0.3615(7) 0.4532(8) 0.029(4) Uani 1 1 d U
C11C C 0.0407(7) 0.3684(8) 0.4169(9) 0.053(5) Uani 1 1 d U
H11C H 0.0147 0.3346 0.4082 0.064 Uiso 1 1 calc R
H11D H 0.0245 0.4019 0.3879 0.064 Uiso 1 1 calc R
C12C C 0.1012(6) 0.3769(8) 0.5196(8) 0.042(4) Uani 1 1 d U
C13C C 0.1262(7) 0.3881(7) 0.5865(9) 0.046(5) Uani 1 1 d U
H13C H 0.1044 0.4038 0.6285 0.055 Uiso 1 1 calc R
C14C C 0.1870(6) 0.3759(6) 0.5939(8) 0.029(4) Uani 1 1 d U
H14C H 0.2054 0.3795 0.6432 0.035 Uiso 1 1 calc R
C15C C 0.2411(6) 0.1481(7) 0.4019(8) 0.031(4) Uani 1 1 d U
C16C C 0.2064(6) 0.1372(7) 0.3393(9) 0.034(4) Uani 1 1 d U
H16C H 0.1863 0.1673 0.3127 0.041 Uiso 1 1 calc R
C17C C 0.2018(6) 0.0774(8) 0.3156(9) 0.040(4) Uani 1 1 d U
H17C H 0.1772 0.0668 0.2734 0.048 Uiso 1 1 calc R
C18C C 0.2346(6) 0.0347(8) 0.3559(10) 0.049(4) Uani 1 1 d U
H18C H 0.2321 -0.0046 0.3391 0.059 Uiso 1 1 calc R
C19C C 0.2704(6) 0.0478(7) 0.4190(8) 0.033(4) Uani 1 1 d U
H19C H 0.2923 0.0188 0.4454 0.040 Uiso 1 1 calc R
C20C C 0.2723(6) 0.1041(8) 0.4405(9) 0.040(4) Uani 1 1 d U
H20C H 0.2959 0.1146 0.4838 0.049 Uiso 1 1 calc R
C21C C 0.1720(5) 0.2239(6) 0.4899(8) 0.027(3) Uani 1 1 d U
C22C C 0.1213(6) 0.2203(7) 0.4429(9) 0.043(4) Uani 1 1 d U
H22C H 0.1266 0.2204 0.3882 0.051 Uiso 1 1 calc R
C23C C 0.0662(5) 0.2169(7) 0.4702(8) 0.036(4) Uani 1 1 d U
H23C H 0.0334 0.2101 0.4374 0.043 Uiso 1 1 calc R
C24C C 0.0607(5) 0.2244(7) 0.5537(8) 0.032(4) Uani 1 1 d U
H24C H 0.0227 0.2256 0.5762 0.039 Uiso 1 1 calc R
C25C C 0.1080(6) 0.2296(7) 0.5999(8) 0.039(4) Uani 1 1 d U
H25C H 0.1031 0.2334 0.6545 0.047 Uiso 1 1 calc R
C26C C 0.1637(5) 0.2296(6) 0.5679(7) 0.022(3) Uani 1 1 d U
H26C H 0.1968 0.2337 0.6009 0.026 Uiso 1 1 calc R
C27C C 0.3114(5) 0.3514(6) 0.6451(8) 0.026(3) Uani 1 1 d U
C28C C 0.3471(5) 0.3949(7) 0.6742(8) 0.029(4) Uani 1 1 d U
H28C H 0.3639 0.4224 0.6397 0.035 Uiso 1 1 calc R
C29C C 0.3588(7) 0.3988(8) 0.7547(10) 0.049(5) Uani 1 1 d U
H29C H 0.3829 0.4297 0.7725 0.058 Uiso 1 1 calc R
C30C C 0.3375(7) 0.3608(7) 0.8078(9) 0.041(4) Uani 1 1 d U
H30C H 0.3475 0.3631 0.8613 0.050 Uiso 1 1 calc R
C31C C 0.2994(6) 0.3173(8) 0.7786(9) 0.041(4) Uani 1 1 d U
H31C H 0.2812 0.2912 0.8138 0.050 Uiso 1 1 calc R
C32C C 0.2879(5) 0.3120(7) 0.6985(7) 0.026(3) Uani 1 1 d U
H32C H 0.2638 0.2812 0.6805 0.031 Uiso 1 1 calc R
C33C C 0.3349(5) 0.3963(6) 0.4955(7) 0.020(3) Uani 1 1 d U
C34C C 0.3076(6) 0.4451(7) 0.4606(8) 0.039(4) Uani 1 1 d U
H34C H 0.2659 0.4452 0.4607 0.047 Uiso 1 1 calc R
C35C C 0.3345(7) 0.4924(8) 0.4264(9) 0.045(4) Uani 1 1 d U
H35C H 0.3128 0.5229 0.4028 0.054 Uiso 1 1 calc R
C36C C 0.3979(8) 0.4924(10) 0.4289(11) 0.074(6) Uani 1 1 d U
H36C H 0.4196 0.5237 0.4074 0.088 Uiso 1 1 calc R
C37C C 0.4260(8) 0.4463(8) 0.4629(9) 0.054(5) Uani 1 1 d U
H37C H 0.4676 0.4474 0.4656 0.065 Uiso 1 1 calc R
C38C C 0.3994(6) 0.4013(7) 0.4917(9) 0.042(4) Uani 1 1 d U
H38C H 0.4225 0.3702 0.5112 0.050 Uiso 1 1 calc R
C1D C 0.3770(6) 0.2815(7) 0.3983(7) 0.025(3) Uani 1 1 d U
H1DA H 0.3963 0.2986 0.4423 0.030 Uiso 1 1 d R
H1DB H 0.3626 0.3057 0.3572 0.030 Uiso 1 1 d R
C2D C 0.3706(6) 0.2221(7) 0.3946(8) 0.028(4) Uani 1 1 d U
H2DA H 0.3512 0.2054 0.3504 0.034 Uiso 1 1 d R
C3D C 0.3894(5) 0.1837(7) 0.4495(7) 0.029(3) Uani 1 1 d U
H3DA H 0.4087 0.1975 0.4948 0.035 Uiso 1 1 calc R
H3DB H 0.3832 0.1433 0.4425 0.035 Uiso 1 1 calc R
O1E O 0.4084(3) 0.2752(4) 0.5600(5) 0.026(2) Uani 1 1 d U
O2E O 0.4618(3) 0.2648(5) 0.6680(5) 0.036(3) Uani 1 1 d U
O3E O 0.3892(4) 0.1217(5) 0.8642(5) 0.046(3) Uani 1 1 d U
O4E O 0.3084(5) 0.0749(5) 0.8392(7) 0.057(3) Uani 1 1 d U
N1E N 0.3445(5) 0.1124(6) 0.8185(6) 0.030(3) Uani 1 1 d U
C1E C 0.3229(5) 0.2012(6) 0.6053(7) 0.026(3) Uani 1 1 d U
C2E C 0.3722(5) 0.2095(6) 0.6555(8) 0.024(3) Uani 1 1 d U
C3E C 0.3799(5) 0.1826(7) 0.7265(6) 0.023(3) Uani 1 1 d U
H3E H 0.4126 0.1918 0.7585 0.027 Uiso 1 1 calc R
C4E C 0.3379(5) 0.1409(6) 0.7506(7) 0.023(3) Uani 1 1 d U
C5E C 0.2910(5) 0.1321(7) 0.7026(7) 0.022(3) Uani 1 1 d U
H5E H 0.2614 0.1060 0.7195 0.026 Uiso 1 1 calc R
C6E C 0.2840(5) 0.1575(6) 0.6341(8) 0.025(4) Uani 1 1 d U
H6E H 0.2516 0.1462 0.6028 0.031 Uiso 1 1 calc R
C7E C 0.4180(6) 0.2523(7) 0.6296(7) 0.032(3) Uani 1 1 d U

loop_
_atom_site_aniso_label
_atom_site_aniso_U_11
_atom_site_aniso_U_22
_atom_site_aniso_U_33
_atom_site_aniso_U_23
_atom_site_aniso_U_13
_atom_site_aniso_U_12
Ir1 0.0093(2) 0.0412(4) 0.0139(3) -0.0012(3) 0.0007(2) -0.0008(3)
P1 0.0127(16) 0.046(3) 0.0104(17) 0.0034(17) -0.0002(12) -0.0029(17)
P2 0.0100(15) 0.034(3) 0.024(2) 0.0009(18) 0.0029(13) -0.0003(17)
O1 0.022(4) 0.056(6) 0.020(4) 0.000(4) -0.002(3) 0.003(4)
O2 0.018(4) 0.053(6) 0.040(5) 0.008(5) -0.006(4) -0.007(5)
O3 0.046(5) 0.045(6) 0.044(5) 0.004(5) -0.011(4) -0.009(5)
O4 0.045(5) 0.051(6) 0.033(5) 0.002(5) -0.002(4) -0.009(5)
C1 0.024(6) 0.038(7) 0.037(6) 0.006(6) 0.009(5) -0.003(5)
C2 0.016(5) 0.028(7) 0.027(6) 0.006(6) -0.001(5) 0.003(5)
C3 0.033(6) 0.038(7) 0.021(6) 0.001(5) -0.005(5) -0.002(6)
C4 0.030(5) 0.050(7) 0.015(5) 0.007(6) 0.000(5) 0.002(6)
C5 0.029(6) 0.039(7) 0.015(6) 0.002(6) 0.012(5) 0.001(6)
C6 0.036(6) 0.026(7) 0.033(6) 0.014(6) 0.002(5) 0.003(5)
C7 0.020(5) 0.034(7) 0.025(6) 0.006(5) -0.001(5) -0.001(5)
C8 0.021(5) 0.032(7) 0.022(6) 0.007(5) 0.007(5) 0.000(5)
C9 0.012(5) 0.024(7) 0.010(5) 0.002(5) -0.002(4) 0.001(5)
C10 0.028(6) 0.026(7) 0.037(6) 0.010(6) 0.004(5) 0.000(6)
C11 0.043(7) 0.052(8) 0.046(7) -0.004(6) -0.012(6) -0.005(6)
C12 0.014(5) 0.020(7) 0.020(6) -0.001(5) -0.009(5) -0.010(5)
C13 0.027(6) 0.047(8) 0.036(6) 0.004(6) -0.001(5) -0.007(6)
C14 0.015(5) 0.032(7) 0.020(5) 0.012(5) -0.012(4) 0.004(5)
C15 0.014(5) 0.033(7) 0.019(6) -0.006(5) 0.002(4) -0.001(5)
C16 0.022(5) 0.031(7) 0.019(6) 0.002(5) -0.001(5) 0.003(5)
C17 0.022(5) 0.041(7) 0.007(5) 0.003(5) 0.004(4) 0.003(6)
C18 0.022(5) 0.028(7) 0.020(6) 0.004(5) -0.007(4) 0.001(5)
C19 0.039(6) 0.051(7) 0.036(6) 0.000(7) -0.005(5) 0.015(6)
C20 0.023(5) 0.041(7) 0.017(5) 0.000(5) 0.001(4) 0.001(6)
C21 0.024(6) 0.027(7) 0.029(6) 0.000(5) -0.009(5) -0.004(5)
C22 0.028(6) 0.029(7) 0.037(6) 0.000(6) 0.002(5) 0.002(6)
C23 0.038(6) 0.034(7) 0.042(7) -0.007(6) 0.007(5) -0.009(6)
C24 0.077(9) 0.074(9) 0.076(8) -0.008(7) 0.009(7) -0.002(7)
C25 0.037(7) 0.057(8) 0.062(8) -0.009(7) 0.002(6) 0.006(6)
C26 0.048(7) 0.053(8) 0.043(7) -0.012(6) 0.021(6) -0.006(6)
C27 0.020(5) 0.022(7) 0.023(6) -0.010(5) -0.005(5) 0.009(5)
C28 0.027(6) 0.033(7) 0.032(6) 0.008(6) 0.002(5) -0.011(5)
C29 0.022(6) 0.032(7) 0.034(6) 0.004(6) -0.012(5) 0.001(6)
C30 0.049(7) 0.044(8) 0.034(7) -0.006(6) -0.002(6) 0.002(6)
C31 0.039(7) 0.046(8) 0.042(7) 0.005(6) 0.014(5) -0.001(6)
C32 0.015(5) 0.022(6) 0.014(6) 0.013(5) 0.004(4) 0.007(5)
C33 0.013(5) 0.036(7) 0.017(5) -0.009(5) -0.006(5) -0.002(5)
C34 0.028(6) 0.030(7) 0.032(6) 0.008(5) 0.000(5) 0.003(5)
C35 0.035(6) 0.044(7) 0.020(6) 0.004(5) -0.014(5) 0.001(6)
C36 0.033(6) 0.035(7) 0.026(6) 0.002(5) -0.004(5) 0.004(6)
C37 0.040(7) 0.044(8) 0.049(7) 0.000(6) -0.006(6) -0.003(6)
C38 0.027(6) 0.035(7) 0.026(6) -0.004(5) -0.005(5) 0.004(6)
C1A 0.030(6) 0.028(7) 0.012(5) -0.001(5) -0.011(4) 0.006(5)
C2A 0.021(5) 0.016(6) 0.004(5) 0.000(5) -0.006(4) -0.001(5)
C3A 0.022(5) 0.026(7) 0.008(5) 0.001(5) -0.003(5) 0.004(6)
O1B 0.022(4) 0.035(6) 0.021(4) -0.007(4) -0.016(3) -0.005(4)
O2B 0.013(4) 0.056(6) 0.041(5) -0.018(4) 0.004(3) 0.007(4)
O3B 0.074(6) 0.074(7) 0.080(7) -0.015(6) -0.029(6) 0.008(6)
O4B 0.043(5) 0.060(6) 0.062(6) -0.003(5) -0.022(5) -0.003(5)
N1B 0.049(6) 0.049(7) 0.048(6) -0.002(6) -0.009(5) 0.000(6)
C1B 0.026(6) 0.025(7) 0.017(6) -0.007(5) -0.004(5) 0.001(5)
C2B 0.026(6) 0.025(7) 0.023(6) -0.006(5) -0.008(5) 0.000(5)
C3B 0.020(6) 0.035(7) 0.036(6) 0.000(6) -0.002(5) 0.000(6)
C4B 0.047(7) 0.049(8) 0.054(7) -0.003(6) -0.016(6) 0.010(6)
C5B 0.037(6) 0.033(7) 0.022(6) 0.002(6) 0.004(5) -0.001(5)
C6B 0.013(5) 0.029(7) 0.011(5) -0.002(5) -0.001(4) -0.001(5)
C7B 0.010(5) 0.040(7) 0.029(6) 0.004(6) 0.011(5) -0.004(5)
Ir2 0.0133(2) 0.0455(4) 0.0148(3) 0.0010(3) 0.0013(2) 0.0017(3)
P1C 0.0100(16) 0.060(3) 0.0052(17) -0.0033(17) 0.0009(13) 0.0008(18)
P2C 0.0169(17) 0.033(3) 0.020(2) -0.0033(18) -0.0018(14) 0.0007(18)
O1C 0.048(5) 0.052(6) 0.034(5) 0.007(5) -0.001(4) 0.006(5)
O2C 0.040(5) 0.046(6) 0.025(5) 0.013(5) -0.009(4) -0.003(5)
O3C 0.025(5) 0.056(6) 0.030(5) 0.000(4) -0.010(4) 0.009(4)
O4C 0.053(5) 0.079(7) 0.064(6) -0.005(6) 0.000(5) 0.012(5)
C1C 0.014(5) 0.030(7) 0.009(5) 0.007(5) -0.002(4) -0.005(5)
C2C 0.024(6) 0.025(7) 0.021(6) 0.003(5) -0.004(5) -0.011(5)
C3C 0.024(6) 0.027(7) 0.017(6) -0.005(5) -0.005(5) 0.008(5)
C4C 0.074(8) 0.065(9) 0.066(8) 0.012(7) 0.004(7) 0.005(7)
C5C 0.027(6) 0.032(7) 0.037(6) 0.008(6) -0.007(5) -0.004(6)
C6C 0.020(6) 0.049(8) 0.043(7) 0.003(6) -0.012(5) -0.005(6)
C7C 0.030(6) 0.041(7) 0.020(6) -0.003(6) 0.002(5) -0.001(6)
C8C 0.026(6) 0.038(7) 0.016(6) 0.003(5) 0.015(5) 0.004(5)
C9C 0.013(5) 0.033(7) 0.016(6) -0.003(5) 0.009(4) -0.005(5)
C10C 0.022(6) 0.034(7) 0.030(6) 0.003(6) 0.002(5) 0.002(6)
C11C 0.047(7) 0.064(8) 0.049(7) -0.002(6) -0.010(6) -0.002(6)
C12C 0.036(6) 0.053(8) 0.036(7) 0.006(6) -0.002(5) 0.011(6)
C13C 0.049(7) 0.043(8) 0.046(7) -0.001(6) 0.007(6) 0.008(6)
C14C 0.029(6) 0.032(7) 0.026(6) -0.004(5) -0.004(5) 0.004(6)
C15C 0.025(6) 0.033(7) 0.035(6) 0.002(6) 0.006(5) -0.005(6)
C16C 0.033(6) 0.033(7) 0.036(7) -0.001(6) 0.006(5) 0.003(6)
C17C 0.038(6) 0.047(8) 0.033(7) -0.003(6) 0.000(5) -0.006(6)
C18C 0.050(7) 0.049(8) 0.048(7) -0.006(6) 0.004(6) 0.003(6)
C19C 0.038(6) 0.028(7) 0.034(6) -0.001(6) 0.008(5) -0.003(6)
C20C 0.042(6) 0.044(8) 0.036(7) 0.005(6) -0.008(5) 0.005(6)
C21C 0.030(6) 0.021(6) 0.030(6) 0.007(5) -0.003(5) 0.001(5)
C22C 0.035(6) 0.049(8) 0.044(7) 0.008(6) 0.000(6) 0.005(6)
C23C 0.018(6) 0.050(8) 0.039(7) 0.006(6) 0.008(5) 0.006(6)
C24C 0.019(5) 0.043(7) 0.034(6) 0.002(6) 0.006(5) -0.002(5)
C25C 0.040(6) 0.046(8) 0.031(6) 0.003(6) 0.007(5) 0.003(6)
C26C 0.014(5) 0.032(7) 0.019(6) 0.002(5) -0.003(5) -0.002(5)
C27C 0.020(5) 0.028(7) 0.029(6) -0.004(6) -0.004(5) 0.002(5)
C28C 0.023(6) 0.037(7) 0.028(6) 0.001(5) -0.010(5) 0.001(5)
C29C 0.045(7) 0.048(8) 0.052(7) -0.003(6) -0.003(6) 0.005(6)
C30C 0.045(7) 0.043(8) 0.037(6) 0.017(6) -0.013(6) 0.011(6)
C31C 0.040(6) 0.038(7) 0.046(7) 0.002(6) 0.006(5) 0.000(6)
C32C 0.025(5) 0.037(7) 0.016(6) -0.006(6) 0.002(4) 0.006(6)
C33C 0.023(5) 0.023(6) 0.015(5) -0.003(5) 0.006(5) -0.002(5)
C34C 0.031(6) 0.046(8) 0.040(7) -0.001(6) 0.003(5) -0.008(6)
C35C 0.042(7) 0.047(8) 0.044(7) 0.006(6) -0.004(6) 0.002(6)
C36C 0.074(8) 0.073(9) 0.074(8) 0.005(7) 0.007(7) -0.011(7)
C37C 0.057(7) 0.052(8) 0.054(7) -0.007(6) 0.001(6) -0.011(7)
C38C 0.047(6) 0.042(7) 0.036(6) 0.003(6) 0.001(6) -0.020(6)
C1D 0.029(6) 0.035(7) 0.012(6) -0.002(5) 0.014(5) 0.008(6)
C2D 0.028(6) 0.031(7) 0.027(6) -0.001(6) 0.013(5) 0.003(6)
C3D 0.026(5) 0.036(7) 0.024(6) -0.009(6) -0.002(5) 0.004(6)
O1E 0.013(4) 0.042(6) 0.024(4) 0.000(4) -0.011(3) -0.005(4)
O2E 0.019(4) 0.060(6) 0.031(5) 0.002(4) -0.011(4) -0.005(5)
O3E 0.044(5) 0.058(6) 0.035(5) 0.005(5) -0.035(4) 0.007(5)
O4E 0.053(5) 0.065(7) 0.054(6) 0.012(5) -0.009(5) 0.003(5)
N1E 0.024(5) 0.033(6) 0.032(6) 0.003(5) 0.013(4) 0.000(5)
C1E 0.019(5) 0.026(7) 0.034(6) 0.007(5) -0.004(5) 0.009(5)
C2E 0.028(5) 0.030(7) 0.014(5) -0.004(5) -0.006(5) -0.002(5)
C3E 0.025(5) 0.031(7) 0.013(5) -0.001(5) 0.002(4) -0.002(6)
C4E 0.018(6) 0.030(7) 0.021(6) 0.003(5) -0.009(5) 0.008(5)
C5E 0.012(5) 0.037(7) 0.017(6) 0.003(5) 0.001(4) 0.001(5)
C6E 0.013(5) 0.033(7) 0.030(6) -0.002(5) -0.004(5) 0.007(5)
C7E 0.033(6) 0.037(7) 0.027(6) 0.004(6) 0.013(5) -0.002(6)

loop_
_atom_type_symbol
_atom_type_description
_atom_type_scat_dispersion_real
_atom_type_scat_dispersion_imag
_atom_type_scat_source
C C 0.0033 0.0016 'International Tables Vol C Tables 4.2.6.8 and 6.1.1.4'
H H 0.0000 0.0000 'International Tables Vol C Tables 4.2.6.8 and 6.1.1.4'
N N 0.0061 0.0033 'International Tables Vol C Tables 4.2.6.8 and 6.1.1.4'
O O 0.0106 0.0060 'International Tables Vol C Tables 4.2.6.8 and 6.1.1.4'
P P 0.1023 0.0942 'International Tables Vol C Tables 4.2.6.8 and 6.1.1.4'
Ir Ir -1.4442 7.9887 'International Tables Vol C Tables 4.2.6.8 and 6.1.1.4'

loop_
_geom_angle_atom_site_label_1
_geom_angle_atom_site_label_2
_geom_angle_atom_site_label_3
_geom_angle
C1B Ir1 O1B 81.8(4)
C1B Ir1 C2A 130.5(5)
O1B Ir1 C2A 97.5(4)
C1B Ir1 C3A 96.9(5)
O1B Ir1 C3A 81.0(4)
C2A Ir1 C3A 35.6(4)
C1B Ir1 C1A 157.3(5)
O1B Ir1 C1A 83.3(4)
C2A Ir1 C1A 35.7(5)
C3A Ir1 C1A 63.8(5)
C1B Ir1 P2 97.0(4)
O1B Ir1 P2 176.7(2)
C2A Ir1 P2 85.5(3)
C3A Ir1 P2 102.2(3)
C1A Ir1 P2 98.7(3)
C1B Ir1 P1 101.9(4)
O1B Ir1 P1 83.8(3)
C2A Ir1 P1 127.3(4)
C3A Ir1 P1 153.8(3)
C1A Ir1 P1 93.4(4)
P2 Ir1 P1 93.49(12)
C21 P1 C1 103.3(7)
C21 P1 C15 101.6(6)
C1 P1 C15 103.1(6)
C21 P1 Ir1 111.2(4)
C1 P1 Ir1 120.6(5)
C15 P1 Ir1 114.8(5)
C8 P2 C27 105.9(6)
C8 P2 C33 102.2(6)
C27 P2 C33 102.9(6)
C8 P2 Ir1 107.1(4)
C27 P2 Ir1 116.4(4)
C33 P2 Ir1 120.6(4)
C3 O1 C4 103.5(9)
C5 O2 C4 105.6(9)
C10 O3 C11 107.0(12)
C12 O4 C11 106.4(10)
C7 C1 C2 117.5(13)
C7 C1 P1 119.9(9)
C2 C1 P1 122.5(11)
C3 C2 C1 116.4(13)
C3 C2 C9 118.5(10)
C1 C2 C9 124.6(12)
C2 C3 C5 126.8(13)
C2 C3 O1 125.2(11)
C5 C3 O1 108.0(11)
O2 C4 O1 110.5(9)
O2 C5 C3 112.2(11)
O2 C5 C6 128.8(12)
C3 C5 C6 118.9(12)
C7 C6 C5 114.0(13)
C6 C7 C1 126.3(12)
C14 C8 C9 120.5(13)
C14 C8 P2 120.5(11)
C9 C8 P2 118.7(9)
C10 C9 C8 114.4(11)
C10 C9 C2 118.9(12)
C8 C9 C2 126.1(12)
O3 C10 C12 111.9(13)
O3 C10 C9 126.0(13)
C12 C10 C9 122.1(13)
O3 C11 O4 105.4(13)
C13 C12 C10 126.0(13)
C13 C12 O4 126.8(11)
C10 C12 O4 107.0(12)
C12 C13 C14 112.0(12)
C8 C14 C13 125.0(14)
C20 C15 C16 120.0(12)
C20 C15 P1 123.3(11)
C16 C15 P1 116.7(10)
C15 C16 C17 117.7(13)
C18 C17 C16 121.4(14)
C17 C18 C19 121.5(13)
C18 C19 C20 116.8(14)
C15 C20 C19 122.1(15)
C22 C21 C26 118.0(14)
C22 C21 P1 121.6(11)
C26 C21 P1 120.4(11)
C23 C22 C21 122.7(15)
C22 C23 C24 123.5(16)
C23 C24 C25 118.0(19)
C24 C25 C26 118.6(16)
C21 C26 C25 117.1(14)
C28 C27 C32 117.0(12)
C28 C27 P2 125.9(11)
C32 C27 P2 117.2(8)
C27 C28 C29 124.1(14)
C28 C29 C30 118.9(13)
C29 C30 C31 118.0(16)
C32 C31 C30 121.2(16)
C31 C32 C27 120.5(12)
C34 C33 C38 117.7(12)
C34 C33 P2 122.9(9)
C38 C33 P2 119.3(9)
C33 C34 C35 118.0(12)
C36 C35 C34 121.8(12)
C35 C36 C37 118.9(13)
C38 C37 C36 118.5(14)
C37 C38 C33 124.6(13)
C2A C1A Ir1 70.2(7)
C3A C2A C1A 121.0(11)
C3A C2A Ir1 73.3(6)
C1A C2A Ir1 74.1(7)
C2A C3A Ir1 71.0(7)
C7B O1B Ir1 113.7(8)
O4B N1B O3B 127.6(14)
O4B N1B C4B 116.3(14)
O3B N1B C4B 116.0(13)
C6B C1B C2B 114.5(12)
C6B C1B Ir1 135.4(10)
C2B C1B Ir1 109.3(9)
C3B C2B C7B 121.5(12)
C3B C2B C1B 120.8(13)
C7B C2B C1B 117.6(12)
C2B C3B C4B 122.4(14)
C3B C4B C5B 119.6(15)
C3B C4B N1B 122.2(14)
C5B C4B N1B 118.0(15)
C6B C5B C4B 116.2(14)
C1B C6B C5B 125.9(12)
O2B C7B O1B 121.4(12)
O2B C7B C2B 120.8(13)
O1B C7B C2B 117.2(10)
C1E Ir2 O1E 81.0(4)
C1E Ir2 C2D 129.3(6)
O1E Ir2 C2D 96.7(4)
C1E Ir2 C3D 94.1(5)
O1E Ir2 C3D 83.1(4)
C2D Ir2 C3D 36.2(5)
C1E Ir2 C1D 155.3(5)
O1E Ir2 C1D 82.0(4)
C2D Ir2 C1D 36.1(4)
C3D Ir2 C1D 66.0(5)
C1E Ir2 P1C 100.8(4)
O1E Ir2 P1C 177.2(3)
C2D Ir2 P1C 84.0(4)
C3D Ir2 P1C 99.0(3)
C1D Ir2 P1C 97.0(4)
C1E Ir2 P2C 101.8(4)
O1E Ir2 P2C 82.6(3)
C2D Ir2 P2C 128.2(4)
C3D Ir2 P2C 156.6(4)
C1D Ir2 P2C 93.6(4)
P1C Ir2 P2C 94.87(13)
C21C P1C C15C 98.5(6)
C21C P1C C1C 101.8(6)
C15C P1C C1C 108.5(6)
C21C P1C Ir2 124.5(4)
C15C P1C Ir2 117.0(5)
C1C P1C Ir2 105.0(4)
C33C P2C C27C 104.2(6)
C33C P2C C8C 103.7(6)
C27C P2C C8C 103.7(6)
C33C P2C Ir2 112.7(4)
C27C P2C Ir2 110.7(5)
C8C P2C Ir2 120.3(5)
C3C O1C C4C 104.5(12)
C5C O2C C4C 104.4(13)
C10C O3C C11C 106.1(11)
C12C O4C C11C 105.1(12)
C2C C1C C7C 123.5(12)
C2C C1C P1C 120.0(9)
C7C C1C P1C 115.4(11)
C3C C2C C1C 115.1(12)
C3C C2C C9C 121.7(13)
C1C C2C C9C 123.1(12)
C2C C3C C5C 126.1(15)
C2C C3C O1C 128.3(12)
C5C C3C O1C 105.6(12)
O2C C4C O1C 111.4(15)
O2C C5C C6C 124.2(14)
O2C C5C C3C 113.7(15)
C6C C5C C3C 122.0(15)
C5C C6C C7C 113.9(14)
C1C C7C C6C 119.3(14)
C14C C8C C9C 121.4(12)
C14C C8C P2C 120.5(10)
C9C C8C P2C 117.6(9)
C10C C9C C8C 115.7(11)
C10C C9C C2C 114.0(11)
C8C C9C C2C 130.2(10)
O3C C10C C12C 111.7(11)
O3C C10C C9C 127.9(12)
C12C C10C C9C 120.2(13)
O3C C11C O4C 109.2(12)
C13C C12C O4C 128.5(15)
C13C C12C C10C 123.5(14)
O4C C12C C10C 107.9(13)
C12C C13C C14C 117.7(15)
C8C C14C C13C 120.8(13)
C16C C15C C20C 122.4(15)
C16C C15C P1C 120.6(12)
C20C C15C P1C 116.9(11)
C15C C16C C17C 116.4(15)
C18C C17C C16C 119.1(15)
C19C C18C C17C 122.7(16)
C20C C19C C18C 116.2(16)
C19C C20C C15C 123.1(15)
C26C C21C C22C 117.2(12)
C26C C21C P1C 123.4(10)
C22C C21C P1C 119.4(11)
C23C C22C C21C 124.6(14)
C22C C23C C24C 114.8(13)
C25C C24C C23C 121.8(12)
C24C C25C C26C 119.9(13)
C21C C26C C25C 121.3(12)
C28C C27C C32C 117.1(13)
C28C C27C P2C 124.7(11)
C32C C27C P2C 118.1(10)
C27C C28C C29C 120.8(15)
C30C C29C C28C 123.6(17)
C29C C30C C31C 115.8(15)
C32C C31C C30C 121.6(15)
C27C C32C C31C 121.0(15)
C34C C33C C38C 110.9(12)
C34C C33C P2C 124.7(10)
C38C C33C P2C 124.3(11)
C35C C34C C33C 127.6(13)
C34C C35C C36C 115.5(16)
C37C C36C C35C 118.7(19)
C38C C37C C36C 124.3(18)
C37C C38C C33C 122.9(16)
C2D C1D Ir2 69.0(8)
C3D C2D C1D 125.3(16)
C3D C2D Ir2 72.7(8)
C1D C2D Ir2 75.0(9)
C2D C3D Ir2 71.1(9)
C7E O1E Ir2 115.1(8)
O4E N1E O3E 117.3(11)
O4E N1E C4E 120.7(12)
O3E N1E C4E 122.0(12)
C2E C1E C6E 111.9(11)
C2E C1E Ir2 112.4(10)
C6E C1E Ir2 135.3(10)
C3E C2E C1E 125.0(12)
C3E C2E C7E 118.0(11)
C1E C2E C7E 116.9(12)
C2E C3E C4E 118.5(11)
N1E C4E C5E 122.6(13)
N1E C4E C3E 120.5(11)
C5E C4E C3E 116.9(12)
C6E C5E C4E 124.5(13)
C5E C6E C1E 122.9(12)
O2E C7E O1E 121.8(12)
O2E C7E C2E 123.7(12)
O1E C7E C2E 114.5(11)

loop_
_geom_bond_atom_site_label_1
_geom_bond_atom_site_label_2
_geom_bond_distance
Ir1 C1B 2.074(13)
Ir1 O1B 2.111(8)
Ir1 C2A 2.199(10)
Ir1 C3A 2.228(11)
Ir1 C1A 2.247(12)
Ir1 P2 2.262(3)
Ir1 P1 2.368(4)
P1 C21 1.794(15)
P1 C1 1.845(13)
P1 C15 1.850(12)
P2 C8 1.835(15)
P2 C27 1.842(13)
P2 C33 1.844(13)
O1 C3 1.416(15)
O1 C4 1.423(14)
O2 C5 1.341(13)
O2 C4 1.390(13)
O3 C10 1.352(17)
O3 C11 1.395(17)
O4 C12 1.372(16)
O4 C11 1.467(17)
C1 C7 1.391(17)
C1 C2 1.397(15)
C2 C3 1.325(18)
C2 C9 1.524(17)
C3 C5 1.363(17)
C5 C6 1.415(16)
C6 C7 1.364(17)
C8 C14 1.362(15)
C8 C9 1.425(18)
C9 C10 1.407(18)
C10 C12 1.367(17)
C12 C13 1.351(19)
C13 C14 1.434(19)
C15 C20 1.310(18)
C15 C16 1.388(18)
C16 C17 1.411(16)
C17 C18 1.322(18)
C18 C19 1.36(2)
C19 C20 1.434(16)
C21 C22 1.396(17)
C21 C26 1.40(2)
C22 C23 1.289(19)
C23 C24 1.34(2)
C24 C25 1.42(2)
C25 C26 1.44(2)
C27 C28 1.375(15)
C27 C32 1.407(17)
C28 C29 1.375(19)
C29 C30 1.39(2)
C30 C31 1.428(19)
C31 C32 1.364(19)
C33 C34 1.371(16)
C33 C38 1.384(16)
C34 C35 1.428(17)
C35 C36 1.367(18)
C36 C37 1.381(18)
C37 C38 1.350(18)
C1A C2A 1.362(18)
C2A C3A 1.355(17)
O1B C7B 1.323(15)
O2B C7B 1.255(13)
O3B N1B 1.293(16)
O4B N1B 1.216(16)
N1B C4B 1.48(2)
C1B C6B 1.358(17)
C1B C2B 1.470(17)
C2B C3B 1.344(18)
C2B C7B 1.448(19)
C3B C4B 1.36(2)
C4B C5B 1.441(18)
C5B C6B 1.388(17)
Ir2 C1E 2.040(13)
Ir2 O1E 2.123(7)
Ir2 C2D 2.185(13)
Ir2 C3D 2.205(14)
Ir2 C1D 2.261(12)
Ir2 P1C 2.283(3)
Ir2 P2C 2.346(4)
P1C C21C 1.840(13)
P1C C15C 1.851(16)
P1C C1C 1.854(13)
P2C C33C 1.769(13)
P2C C27C 1.813(14)
P2C C8C 1.845(13)
O1C C3C 1.407(17)
O1C C4C 1.430(19)
O2C C5C 1.346(17)
O2C C4C 1.36(2)
O3C C10C 1.355(15)
O3C C11C 1.379(17)
O4C C12C 1.376(17)
O4C C11C 1.460(17)
C1C C2C 1.383(19)
C1C C7C 1.407(16)
C2C C3C 1.354(18)
C2C C9C 1.506(17)
C3C C5C 1.383(18)
C5C C6C 1.38(2)
C6C C7C 1.51(2)
C8C C14C 1.357(17)
C8C C9C 1.429(17)
C9C C10C 1.407(17)
C10C C12C 1.391(18)
C12C C13C 1.31(2)
C13C C14C 1.421(19)
C15C C16C 1.361(19)
C15C C20C 1.41(2)
C16C C17C 1.44(2)
C17C C18C 1.42(2)
C18C C19C 1.39(2)
C19C C20C 1.35(2)
C21C C26C 1.362(17)
C21C C22C 1.415(18)
C22C C23C 1.344(18)
C23C C24C 1.455(18)
C24C C25C 1.345(18)
C25C C26C 1.387(17)
C27C C28C 1.384(18)
C27C C32C 1.400(19)
C28C C29C 1.42(2)
C29C C30C 1.36(2)
C30C C31C 1.42(2)
C31C C32C 1.410(18)
C33C C34C 1.42(2)
C33C C38C 1.479(17)
C34C C35C 1.38(2)
C35C C36C 1.45(2)
C36C C37C 1.37(2)
C37C C38C 1.30(2)
C1D C2D 1.379(18)
C2D C3D 1.363(19)
O1E C7E 1.326(15)
O2E C7E 1.232(14)
O3E N1E 1.304(13)
O4E N1E 1.246(14)
N1E C4E 1.350(16)
C1E C2E 1.431(17)
C1E C6E 1.431(18)
C2E C3E 1.383(17)
C2E C7E 1.504(18)
C3E C4E 1.417(18)
C4E C5E 1.368(16)
C5E C6E 1.327(18)

loop_
_geom_torsion_atom_site_label_1
_geom_torsion_atom_site_label_2
_geom_torsion_atom_site_label_3
_geom_torsion_atom_site_label_4
_geom_torsion
C1B Ir1 P1 C21 153.6(6)
O1B Ir1 P1 C21 73.3(5)
C2A Ir1 P1 C21 -21.4(6)
C3A Ir1 P1 C21 18.7(9)
C1A Ir1 P1 C21 -9.5(5)
P2 Ir1 P1 C21 -108.5(4)
C1B Ir1 P1 C1 -85.3(7)
O1B Ir1 P1 C1 -165.6(6)
C2A Ir1 P1 C1 99.6(7)
C3A Ir1 P1 C1 139.7(9)
C1A Ir1 P1 C1 111.6(6)
P2 Ir1 P1 C1 12.6(6)
C1B Ir1 P1 C15 39.0(6)
O1B Ir1 P1 C15 -41.2(5)
C2A Ir1 P1 C15 -136.0(6)
C3A Ir1 P1 C15 -95.9(9)
C1A Ir1 P1 C15 -124.1(6)
P2 Ir1 P1 C15 137.0(5)
C1B Ir1 P2 C8 162.2(6)
C2A Ir1 P2 C8 -67.4(6)
C3A Ir1 P2 C8 -99.1(6)
C1A Ir1 P2 C8 -34.2(6)
P1 Ir1 P2 C8 59.8(4)
C1B Ir1 P2 C27 -79.5(6)
OC2A Ir1 P2 C27 50.8(6)
C3A Ir1 P2 C27 19.1(6)
C1A Ir1 P2 C27 84.0(6)
P1 Ir1 P2 C27 178.0(5)
C1B Ir1 P2 C33 46.2(7)
C2A Ir1 P2 C33 176.5(7)
C3A Ir1 P2 C33 144.8(6)
C1A Ir1 P2 C33 -150.3(6)
P1 Ir1 P2 C33 -56.3(5)
C21 P1 C1 C7 -110.7(13)
C15 P1 C1 C7 -5.2(14)
Ir1 P1 C1 C7 124.5(11)
C21 P1 C1 C2 73.9(14)
C15 P1 C1 C2 179.3(13)
Ir1 P1 C1 C2 -51.0(15)
C7 C1 C2 C3 3(2)
P1 C1 C2 C3 178.9(11)
C7 C1 C2 C9 175.2(13)
P1 C1 C2 C9 -9(2)
C1 C2 C3 C5 -3(2)
C9 C2 C3 C5 -175.4(15)
C1 C2 C3 O1 178.8(14)
C9 C2 C3 O1 6(2)
C4 O1 C3 C2 174.3(15)
C4 O1 C3 C5 -4.2(16)
C5 O2 C4 O1 -2.7(17)
C3 O1 C4 O2 4.2(16)
C4 O2 C5 C3 -0.1(18)
C4 O2 C5 C6 -177.1(16)
C2 C3 C5 O2 -175.6(15)
O1 C3 C5 O2 2.9(18)
C2 C3 C5 C6 2(3)
O1 C3 C5 C6 -179.9(14)
O2 C5 C6 C7 176.0(15)
C3 C5 C6 C7 -1(2)
C5 C6 C7 C1 2(2)
C2 C1 C7 C6 -3(2)
P1 C1 C7 C6 -178.6(12)
C27 P2 C8 C14 -28.5(12)
C33 P2 C8 C14 -135.9(10)
Ir1 P2 C8 C14 96.4(10)
C27 P2 C8 C9 157.4(10)
C33 P2 C8 C9 50.0(11)
Ir1 P2 C8 C9 -77.7(10)
C14 C8 C9 C10 1.7(17)
P2 C8 C9 C10 175.8(9)
C14 C8 C9 C2 172.4(11)
P2 C8 C9 C2 -13.5(16)
C3 C2 C9 C10 56.6(18)
C1 C2 C9 C10 -115.2(15)
C3 C2 C9 C8 -113.8(16)
C1 C2 C9 C8 74.5(19)
C11 O3 C10 C12 4.5(16)
C11 O3 C10 C9 -174.1(14)
C8 C9 C10 O3 177.6(13)
C2 C9 C10 O3 6(2)
C8 C9 C10 C12 -0.8(19)
C2 C9 C10 C12 -172.3(12)
C10 O3 C11 O4 -12.2(15)
C12 O4 C11 O3 15.7(15)
O3 C10 C12 C13 -179.7(13)
C9 C10 C12 C13 -1(2)
O3 C10 C12 O4 5.7(15)
C9 C10 C12 O4 -175.6(12)
C11 O4 C12 C13 172.5(14)
C11 O4 C12 C10 -13.0(14)
C10 C12 C13 C14 2(2)
O4 C12 C13 C14 175.4(11)
C9 C8 C14 C13 -0.9(19)
P2 C8 C14 C13 -174.9(10)
C12 C13 C14 C8 -0.8(19)
C21 P1 C15 C20 7.6(13)
C1 P1 C15 C20 -99.2(12)
Ir1 P1 C15 C20 127.6(10)
C21 P1 C15 C16 -169.8(10)
C1 P1 C15 C16 83.5(11)
Ir1 P1 C15 C16 -49.7(11)
C20 C15 C16 C17 -2.8(18)
P1 C15 C16 C17 174.6(9)
C15 C16 C17 C18 2.0(18)
C16 C17 C18 C19 4(2)
C17 C18 C19 C20 -8(2)
C16 C15 C20 C19 -2(2)
P1 C15 C20 C19 -178.9(10)
C18 C19 C20 C15 7(2)
C1 P1 C21 C22 174.8(11)
C15 P1 C21 C22 68.1(12)
Ir1 P1 C21 C22 -54.4(11)
C1 P1 C21 C26 -2.9(13)
C15 P1 C21 C26 -109.5(12)
Ir1 P1 C21 C26 127.9(11)
C26 C21 C22 C23 -2(2)
P1 C21 C22 C23 -179.6(12)
C21 C22 C23 C24 -5(3)
C22 C23 C24 C25 1(3)
C23 C24 C25 C26 10(3)
C22 C21 C26 C25 13(2)
P1 C21 C26 C25 -169.7(11)
C24 C25 C26 C21 -17(2)
C8 P2 C27 C28 -29.0(13)
C33 P2 C27 C28 77.9(13)
Ir1 P2 C27 C28 -147.9(11)
C8 P2 C27 C32 151.9(10)
C33 P2 C27 C32 -101.2(10)
Ir1 P2 C27 C32 33.0(11)
C32 C27 C28 C29 -4(2)
P2 C27 C28 C29 176.5(11)
C27 C28 C29 C30 -1(2)
C28 C29 C30 C31 4(2)
C29 C30 C31 C32 -2(2)
C30 C31 C32 C27 -4(2)
C28 C27 C32 C31 7(2)
P2 C27 C32 C31 -174.0(11)
C8 P2 C33 C34 -121.0(12)
C27 P2 C33 C34 129.3(12)
Ir1 P2 C33 C34 -2.4(14)
C8 P2 C33 C38 56.1(13)
C27 P2 C33 C38 -53.6(13)
Ir1 P2 C33 C38 174.6(9)
C38 C33 C34 C35 2(2)
P2 C33 C34 C35 179.3(11)
C33 C34 C35 C36 -7(2)
C34 C35 C36 C37 6(2)
C35 C36 C37 C38 0(2)
C36 C37 C38 C33 -5(2)
C34 C33 C38 C37 4(2)
P2 C33 C38 C37 -173.3(13)
C1B Ir1 C1A C2A 63.7(15)
O1B Ir1 C1A C2A 113.0(8)
C3A Ir1 C1A C2A 29.8(7)
P2 Ir1 C1A C2A -69.6(7)
P1 Ir1 C1A C2A -163.6(7)
Ir1 C1A C2A C3A -58.8(9)
C1B Ir1 C2A C3A -22.8(10)
O1B Ir1 C2A C3A 62.9(8)
C1A Ir1 C2A C3A 130.1(11)
P2 Ir1 C2A C3A -118.2(8)
P1 Ir1 C2A C3A 150.8(7)
C1B Ir1 C2A C1A -152.9(8)
O1B Ir1 C2A C1A -67.2(8)
C3A Ir1 C2A C1A -130.1(11)
P2 Ir1 C2A C1A 111.7(7)
P1 Ir1 C2A C1A 20.7(9)
C1A C2A C3A Ir1 59.1(9)
C1B Ir1 C3A C2A 162.7(8)
O1B Ir1 C3A C2A -116.7(8)
C1A Ir1 C3A C2A -29.8(7)
P2 Ir1 C3A C2A 64.0(8)
P1 Ir1 C3A C2A -61.5(11)
C1B Ir1 O1B C7B -2.1(9)
C2A Ir1 O1B C7B -132.2(9)
C3A Ir1 O1B C7B -100.5(9)
C1A Ir1 O1B C7B -164.9(9)
P1 Ir1 O1B C7B 100.9(9)
O1B Ir1 C1B C6B -169.8(15)
C2A Ir1 C1B C6B -76.8(15)
C3A Ir1 C1B C6B -90.0(14)
C1A Ir1 C1B C6B -120.3(15)
P2 Ir1 C1B C6B 13.3(14)
P1 Ir1 C1B C6B 108.4(14)
O1B Ir1 C1B C2B -1.7(9)
C2A Ir1 C1B C2B 91.3(10)
C3A Ir1 C1B C2B 78.1(9)
C1A Ir1 C1B C2B 47.9(18)
P2 Ir1 C1B C2B -178.6(9)
P1 Ir1 C1B C2B -83.5(9)
C6B C1B C2B C3B -7.7(19)
Ir1 C1B C2B C3B -178.5(11)
C6B C1B C2B C7B 176.1(12)
Ir1 C1B C2B C7B 5.2(15)
C7B C2B C3B C4B -179.5(14)
C1B C2B C3B C4B 4(2)
C2B C3B C4B C5B -1(2)
C2B C3B C4B N1B -175.0(14)
O4B N1B C4B C3B -11(2)
O3B N1B C4B C3B 173.2(15)
O4B N1B C4B C5B 175.2(13)
O3B N1B C4B C5B -1(2)
C3B C4B C5B C6B 1(2)
N1B C4B C5B C6B 175.3(13)
C2B C1B C6B C5B 8(2)
Ir1 C1B C6B C5B 175.9(11)
C4B C5B C6B C1B -5(2)
Ir1 O1B C7B O2B 176.6(10)
Ir1 O1B C7B C2B 5.7(15)
C3B C2B C7B O2B 5(2)
C1B C2B C7B O2B -178.5(12)
C3B C2B C7B O1B 176.3(13)
C1B C2B C7B O1B -7.6(19)
C1E Ir2 P1C C21C 48.9(7)
C2D Ir2 P1C C21C 177.9(7)
C3D Ir2 P1C C21C 144.9(7)
C1D Ir2 P1C C21C -148.4(7)
P2C Ir2 P1C C21C -54.1(6)
C1E Ir2 P1C C15C -74.6(6)
C2D Ir2 P1C C15C 54.3(7)
C3D Ir2 P1C C15C 21.3(6)
C1D Ir2 P1C C15C 88.1(6)
P2C Ir2 P1C C15C -177.7(5)
C1E Ir2 P1C C1C 165.1(6)
C2D Ir2 P1C C1C -66.0(6)
C3D Ir2 P1C C1C -99.0(6)
C1D Ir2 P1C C1C -32.2(6)
P2C Ir2 P1C C1C 62.0(4)
C1E Ir2 P2C C33C 144.8(6)
O1E Ir2 P2C C33C 65.7(5)
C2D Ir2 P2C C33C -27.0(7)
C3D Ir2 P2C C33C 13.0(10)
C1D Ir2 P2C C33C -15.8(6)
P1C Ir2 P2C C33C -113.1(5)
C1E Ir2 P2C C27C 28.5(6)
O1E Ir2 P2C C27C -50.6(5)
C2D Ir2 P2C C27C -143.2(7)
C3D Ir2 P2C C27C -103.3(9)
C1D Ir2 P2C C27C -132.1(6)
P1C Ir2 P2C C27C 130.6(5)
C1E Ir2 P2C C8C -92.5(6)
O1E Ir2 P2C C8C -171.6(5)
C2D Ir2 P2C C8C 95.8(7)
C3D Ir2 P2C C8C 135.7(9)
C1D Ir2 P2C C8C 106.9(6)
P1C Ir2 P2C C8C 9.6(5)
C21C P1C C1C C2C 57.0(11)
C15C P1C C1C C2C 160.3(10)
Ir2 P1C C1C C2C -73.9(10)
C21C P1C C1C C7C -134.8(9)
C15C P1C C1C C7C -31.5(11)
Ir2 P1C C1C C7C 94.3(9)
C7C C1C C2C C3C -0.8(18)
P1C C1C C2C C3C 166.4(9)
C7C C1C C2C C9C 176.0(11)
P1C C1C C2C C9C -16.8(16)
C1C C2C C3C C5C 0(2)
C9C C2C C3C C5C -177.1(12)
C1C C2C C3C O1C 180.0(12)
C9C C2C C3C O1C 3(2)
C4C O1C C3C C2C -177.4(14)
C4C O1C C3C C5C 2.9(14)
C5C O2C C4C O1C 6.6(17)
C3C O1C C4C O2C -6.1(17)
C4C O2C C5C C6C 177.2(14)
C4C O2C C5C C3C -4.8(16)
C2C C3C C5C O2C -178.6(12)
O1C C3C C5C O2C 1.1(15)
C2C C3C C5C C6C 0(2)
O1C C3C C5C C6C 179.2(12)
O2C C5C C6C C7C -180.0(11)
C3C C5C C6C C7C 2.1(19)
C2C C1C C7C C6C 2.5(18)
P1C C1C C7C C6C -165.2(9)
C5C C6C C7C C1C -3.1(17)
C33C P2C C8C C14C -110.8(13)
C27C P2C C8C C14C -2.1(15)
Ir2 P2C C8C C14C 122.2(12)
C33C P2C C8C C9C 76.8(13)
C27C P2C C8C C9C -174.5(11)
Ir2 P2C C8C C9C -50.2(13)
C14C C8C C9C C10C 4(2)
P2C C8C C9C C10C 175.9(11)
C14C C8C C9C C2C 178.9(15)
P2C C8C C9C C2C -9(2)
C3C C2C C9C C10C 69.9(17)
C1C C2C C9C C10C -106.7(15)
C3C C2C C9C C8C -105.6(18)
C1C C2C C9C C8C 77.9(19)
C11C O3C C10C C12C 0.1(18)
C11C O3C C10C C9C 175.1(16)
C8C C9C C10C O3C 180.0(14)
C2C C9C C10C O3C 4(2)
C8C C9C C10C C12C -5(2)
C2C C9C C10C C12C 178.5(14)
C10C O3C C11C O4C 0.0(17)
C12C O4C C11C O3C -0.1(18)
C11C O4C C12C C13C 175.6(18)
C11C O4C C12C C10C 0.2(18)
O3C C10C C12C C13C -175.9(16)
C9C C10C C12C C13C 9(3)
O3C C10C C12C O4C -0.2(19)
C9C C10C C12C O4C -175.7(13)
O4C C12C C13C C14C 176.2(15)
C10C C12C C13C C14C -9(3)
C9C C8C C14C C13C -4(2)
P2C C8C C14C C13C -176.4(12)
C12C C13C C14C C8C 7(2)
C21C P1C C15C C16C 72.6(12)
C1C P1C C15C C16C -33.0(13)
Ir2 P1C C15C C16C -151.4(10)
C21C P1C C15C C20C -103.5(12)
C1C P1C C15C C20C 151.0(11)
Ir2 P1C C15C C20C 32.6(12)
C20C C15C C16C C17C 2(2)
P1C C15C C16C C17C -174.0(10)
C15C C16C C17C C18C -2(2)
C16C C17C C18C C19C 1(2)
C17C C18C C19C C20C 0(2)
C18C C19C C20C C15C -1(2)
C16C C15C C20C C19C 0(2)
P1C C15C C20C C19C 175.7(12)
C15C P1C C21C C26C 118.0(13)
C1C P1C C21C C26C -131.0(12)
Ir2 P1C C21C C26C -13.3(15)
C15C P1C C21C C22C -63.1(13)
C1C P1C C21C C22C 47.9(13)
Ir2 P1C C21C C22C 165.5(10)
C26C C21C C22C C23C -6(2)
P1C C21C C22C C23C 174.7(14)
C21C C22C C23C C24C 7(2)
C22C C23C C24C C25C -5(2)
C23C C24C C25C C26C 2(2)
C22C C21C C26C C25C 3(2)
P1C C21C C26C C25C -178.6(11)
C24C C25C C26C C21C -1(2)
C33C P2C C27C C28C -3.0(13)
C8C P2C C27C C28C -111.2(12)
Ir2 P2C C27C C28C 118.4(11)
C33C P2C C27C C32C -178.8(10)
C8C P2C C27C C32C 73.0(12)
Ir2 P2C C27C C32C -57.4(10)
C32C C27C C28C C29C 0(2)
P2C C27C C28C C29C -175.9(11)
C27C C28C C29C C30C 1(2)
C28C C29C C30C C31C -3(2)
C29C C30C C31C C32C 4(2)
C28C C27C C32C C31C 1.1(19)
P2C C27C C32C C31C 177.2(11)
C30C C31C C32C C27C -3(2)
C27C P2C C33C C34C -106.7(12)
C8C P2C C33C C34C 1.5(14)
Ir2 P2C C33C C34C 133.2(11)
C27C P2C C33C C38C 69.0(13)
C8C P2C C33C C38C 177.3(11)
Ir2 P2C C33C C38C -51.1(12)
C38C C33C C34C C35C 0(2)
P2C C33C C34C C35C 176.3(13)
C33C C34C C35C C36C -2(3)
C34C C35C C36C C37C 1(3)
C35C C36C C37C C38C 2(3)
C36C C37C C38C C33C -4(3)
C34C C33C C38C C37C 3(2)
P2C C33C C38C C37C -173.4(13)
C1E Ir2 C1D C2D 66.0(17)
O1E Ir2 C1D C2D 113.0(9)
C3D Ir2 C1D C2D 27.1(9)
P1C Ir2 C1D C2D -69.7(9)
P2C Ir2 C1D C2D -165.0(9)
Ir2 C1D C2D C3D -55.5(13)
C1E Ir2 C2D C3D -15.2(12)
O1E Ir2 C2D C3D 68.6(9)
C1D Ir2 C2D C3D 135.2(14)
P1C Ir2 C2D C3D -114.2(9)
P2C Ir2 C2D C3D 154.4(7)
C1E Ir2 C2D C1D -150.4(8)
O1E Ir2 C2D C1D -66.6(9)
C3D Ir2 C2D C1D -135.2(14)
P1C Ir2 C2D C1D 110.6(9)
P2C Ir2 C2D C1D 19.2(11)
C1D C2D C3D Ir2 56.5(13)
C1E Ir2 C3D C2D 168.3(9)
O1E Ir2 C3D C2D -111.3(9)
C1D Ir2 C3D C2D -27.0(9)
P1C Ir2 C3D C2D 66.7(9)
P2C Ir2 C3D C2D -58.7(13)
C1E Ir2 O1E C7E 0.4(10)
C2D Ir2 O1E C7E -128.5(10)
C3D Ir2 O1E C7E -94.9(10)
C1D Ir2 O1E C7E -161.5(10)
P1C Ir2 O1E C7E 129(5)
P2C Ir2 O1E C7E 103.7(9)
O1E Ir2 C1E C2E -2.3(9)
C2D Ir2 C1E C2E 88.9(11)
C3D Ir2 C1E C2E 80.0(10)
C1D Ir2 C1E C2E 44.9(19)
P1C Ir2 C1E C2E 179.9(9)
P2C Ir2 C1E C2E -82.7(9)
O1E Ir2 C1E C6E -173.3(14)
C2D Ir2 C1E C6E -82.1(15)
C3D Ir2 C1E C6E -91.0(14)
C1D Ir2 C1E C6E -126.1(14)
P1C Ir2 C1E C6E 9.0(14)
P2C Ir2 C1E C6E 106.3(14)
C6E C1E C2E C3E -5(2)
Ir2 C1E C2E C3E -178.2(11)
C6E C1E C2E C7E 177.1(12)
Ir2 C1E C2E C7E 3.9(15)
C1E C2E C3E C4E 4(2)
C7E C2E C3E C4E -178.3(13)
O4E N1E C4E C5E 2(2)
O3E N1E C4E C5E -179.3(13)
O4E N1E C4E C3E -178.5(13)
O3E N1E C4E C3E 0(2)
C2E C3E C4E N1E 178.1(13)
C2E C3E C4E C5E -3(2)
N1E C4E C5E C6E -177.3(13)
C3E C4E C5E C6E 4(2)
C4E C5E C6E C1E -5(2)
C2E C1E C6E C5E 5.6(19)
Ir2 C1E C6E C5E 176.6(11)
Ir2 O1E C7E O2E 180.0(11)
Ir2 O1E C7E C2E 1.6(15)
C3E C2E C7E O2E 0(2)
C1E C2E C7E O2E 177.9(13)
C3E C2E C7E O1E 178.3(12)
C1E C2E C7E O1E -3.7(18)
